data_8106065
loop_
_publ_author_name
'Mao, Xian-Jie'
'Yan, Ling-Ling'
'Cai, Hong-Xin'
'Wang, Yuan'

_publ_section_title
;
 Crystal structure of
 3-(2-dimethylaminoethyl)-2,3-dihydro-2-thioxoquinazolin-4(1H)-one,
 C12H15N3OS
;
_journal_issue 1
_journal_name_full 'Zeitschrift f\"ur Kristallographie - New Crystal Structures'
_journal_page_first 115
_journal_page_last 116
_journal_paper_doi 10.1515/ncrs-2017-0202
_journal_volume 233
_journal_year 2018
_chemical_formula_sum 'C12 H15 N3 O S'
_chemical_formula_weight 249.33
_space_group_crystal_system monoclinic
_space_group_IT_number 14
_space_group_name_Hall '-P 2ybc'
_space_group_name_H-M_alt 'P 1 21/c 1'
_atom_sites_solution_hydrogens geom
_cell_angle_alpha 90
_cell_angle_beta 105.702(4)
_cell_angle_gamma 90
_cell_formula_units_Z 4
_cell_length_a 7.9840(18)
_cell_length_b 11.331(3)
_cell_length_c 14.428(3)
_cell_measurement_reflns_used 568
_cell_measurement_temperature 296(2)
_cell_measurement_theta_max 21.53
_cell_measurement_theta_min 2.16
_cell_volume 1256.5(5)
_computing_structure_refinement 'SHELXL-2017/1 (Sheldrick, 2017)'
_diffrn_ambient_temperature 296(2)
_diffrn_measured_fraction_theta_full 0.998
_diffrn_measured_fraction_theta_max 0.985
_diffrn_measurement_device_type 'CCD area detector'
_diffrn_measurement_method 'phi and omega scans'
_diffrn_radiation_type MoK\a
_diffrn_radiation_wavelength 0.71073
_diffrn_reflns_av_R_equivalents 0.0694
_diffrn_reflns_av_unetI/netI 0.0988
_diffrn_reflns_Laue_measured_fraction_full 0.998
_diffrn_reflns_Laue_measured_fraction_max 0.985
_diffrn_reflns_limit_h_max 10
_diffrn_reflns_limit_h_min -10
_diffrn_reflns_limit_k_max 14
_diffrn_reflns_limit_k_min -14
_diffrn_reflns_limit_l_max 8
_diffrn_reflns_limit_l_min -18
_diffrn_reflns_number 7350
_diffrn_reflns_point_group_measured_fraction_full 0.998
_diffrn_reflns_point_group_measured_fraction_max 0.985
_diffrn_reflns_theta_full 25.242
_diffrn_reflns_theta_max 27.492
_diffrn_reflns_theta_min 2.320
_exptl_absorpt_coefficient_mu 0.245
_exptl_absorpt_correction_type multi-scan
_exptl_absorpt_process_details sadabs
_exptl_crystal_colour colorless
_exptl_crystal_density_diffrn 1.318
_exptl_crystal_description block
_exptl_crystal_F_000 528
_exptl_crystal_size_max 0.120
_exptl_crystal_size_mid 0.100
_exptl_crystal_size_min 0.080
_refine_diff_density_max 0.228
_refine_diff_density_min -0.197
_refine_diff_density_rms 0.052
_refine_ls_extinction_coef 0.0080(10)
_refine_ls_extinction_expression Fc^*^=kFc[1+0.001xFc^2^\l^3^/sin(2\q)]^-1/4^
_refine_ls_extinction_method 'SHELXL-2017/1 (Sheldrick 2017)'
_refine_ls_goodness_of_fit_ref 1.069
_refine_ls_hydrogen_treatment constr
_refine_ls_matrix_type full
_refine_ls_number_parameters 155
_refine_ls_number_reflns 2832
_refine_ls_number_restraints 0
_refine_ls_restrained_S_all 1.069
_refine_ls_R_factor_all 0.1538
_refine_ls_R_factor_gt 0.0639
_refine_ls_shift/su_max 0.000
_refine_ls_shift/su_mean 0.000
_refine_ls_structure_factor_coef Fsqd
_refine_ls_weighting_details 'w=1/[\s^2^(Fo^2^)+(0.0200P)^2^+1.0000P] where P=(Fo^2^+2Fc^2^)/3'
_refine_ls_weighting_scheme calc
_refine_ls_wR_factor_gt 0.1059
_refine_ls_wR_factor_ref 0.1293
_reflns_Friedel_coverage 0.000
_reflns_Friedel_fraction_full .
_reflns_Friedel_fraction_max .
_reflns_number_gt 1311
_reflns_number_total 2832
_reflns_threshold_expression 'I > 2\s(I)'
_cod_data_source_file suppl_ncrs-2017-0202_suppl.cif
_cod_data_source_block 1
_cod_original_sg_symbol_H-M 'P 21/c'
_cod_database_code 8106065
_shelx_space_group_comment
;
The symmetry employed for this shelxl refinement is uniquely defined
by the following loop, which should always be used as a source of
symmetry information in preference to the above space-group names.
They are only intended as comments.
;
_shelx_estimated_absorpt_t_min 0.971
_shelx_estimated_absorpt_t_max 0.981

loop_
_space_group_symop_operation_xyz
'x, y, z'
'-x, y+1/2, -z+1/2'
'-x, -y, -z'
'x, -y-1/2, z-1/2'

loop_
_atom_site_label
_atom_site_type_symbol
_atom_site_fract_x
_atom_site_fract_y
_atom_site_fract_z
_atom_site_U_iso_or_equiv
_atom_site_adp_type
_atom_site_occupancy
_atom_site_site_symmetry_order
_atom_site_calc_flag
_atom_site_refinement_flags_posn
_atom_site_refinement_flags_adp
_atom_site_refinement_flags_occupancy
_atom_site_disorder_assembly
_atom_site_disorder_group
S1 S 0.57030(15) 1.11873(11) 0.21409(9) 0.0687(4) Uani 1 1 d . . . . .
O1 O 0.9680(3) 0.8639(2) 0.45619(17) 0.0486(7) Uani 1 1 d . . . . .
C1 C 0.5051(4) 0.8952(3) 0.4105(2) 0.0359(9) Uani 1 1 d . . . . .
C2 C 0.3622(4) 0.8552(3) 0.4407(3) 0.0439(10) Uani 1 1 d . . . . .
H2A H 0.250769 0.882373 0.410690 0.053 Uiso 1 1 calc R U . . .
C3 C 0.3882(5) 0.7765(3) 0.5141(3) 0.0516(11) Uani 1 1 d . . . . .
H3A H 0.293725 0.750004 0.534457 0.062 Uiso 1 1 calc R U . . .
C4 C 0.5545(5) 0.7347(4) 0.5595(3) 0.0606(12) Uani 1 1 d . . . . .
H4A H 0.570238 0.680870 0.609802 0.073 Uiso 1 1 calc R U . . .
C5 C 0.6945(5) 0.7729(3) 0.5301(3) 0.0523(11) Uani 1 1 d . . . . .
H5A H 0.805280 0.744517 0.559890 0.063 Uiso 1 1 calc R U . . .
C6 C 0.6703(4) 0.8547(3) 0.4550(2) 0.0366(9) Uani 1 1 d . . . . .
C7 C 0.8196(5) 0.8984(3) 0.4233(3) 0.0396(9) Uani 1 1 d . . . . .
C8 C 0.6117(5) 1.0219(3) 0.3034(3) 0.0432(9) Uani 1 1 d . . . . .
C9 C 0.9268(4) 1.0319(3) 0.3199(3) 0.0417(9) Uani 1 1 d . . . . .
H9A H 1.028302 1.034825 0.374970 0.050 Uiso 1 1 calc R U . . .
H9B H 0.899959 1.111834 0.296570 0.050 Uiso 1 1 calc R U . . .
C10 C 0.9672(5) 0.9571(3) 0.2411(3) 0.0438(10) Uani 1 1 d . . . . .
H10A H 0.989744 0.876615 0.263877 0.053 Uiso 1 1 calc R U . . .
H10B H 0.866494 0.956267 0.185492 0.053 Uiso 1 1 calc R U . . .
C11 C 1.0824(5) 1.1182(4) 0.1667(3) 0.0652(13) Uani 1 1 d . . . . .
H11A H 1.182797 1.145382 0.148492 0.098 Uiso 1 1 calc R U . . .
H11C H 0.985274 1.112557 0.110582 0.098 Uiso 1 1 calc R U . . .
H11D H 1.055376 1.172852 0.211464 0.098 Uiso 1 1 calc R U . . .
C12 C 1.1605(5) 0.9175(4) 0.1441(3) 0.0634(13) Uani 1 1 d . . . . .
H12C H 1.259153 0.945675 0.124542 0.095 Uiso 1 1 calc R U . . .
H12D H 1.187266 0.842046 0.174734 0.095 Uiso 1 1 calc R U . . .
H12A H 1.062522 0.909863 0.088575 0.095 Uiso 1 1 calc R U . . .
N1 N 0.4818(4) 0.9755(3) 0.3365(2) 0.0420(8) Uani 1 1 d . . . . .
H1A H 0.377211 0.997961 0.309111 0.050 Uiso 1 1 calc R U . . .
N2 N 0.7782(4) 0.9832(3) 0.3500(2) 0.0403(8) Uani 1 1 d . . . . .
N3 N 1.1185(4) 1.0018(2) 0.2121(2) 0.0399(8) Uani 1 1 d . . . . .

loop_
_atom_site_aniso_label
_atom_site_aniso_U_11
_atom_site_aniso_U_22
_atom_site_aniso_U_33
_atom_site_aniso_U_23
_atom_site_aniso_U_13
_atom_site_aniso_U_12
S1 0.0535(7) 0.0810(9) 0.0729(8) 0.0361(7) 0.0195(6) 0.0029(6)
O1 0.0294(14) 0.0634(18) 0.0523(16) 0.0028(14) 0.0100(12) 0.0047(13)
C1 0.034(2) 0.039(2) 0.036(2) -0.0017(18) 0.0129(17) -0.0019(17)
C2 0.032(2) 0.053(2) 0.050(2) 0.005(2) 0.0157(18) -0.0001(18)
C3 0.044(3) 0.060(3) 0.055(3) 0.012(2) 0.021(2) -0.007(2)
C4 0.054(3) 0.069(3) 0.064(3) 0.029(2) 0.024(2) 0.003(2)
C5 0.044(2) 0.059(3) 0.055(3) 0.012(2) 0.016(2) 0.006(2)
C6 0.034(2) 0.040(2) 0.037(2) -0.0002(17) 0.0096(17) 0.0015(17)
C7 0.039(2) 0.043(2) 0.038(2) -0.0038(19) 0.0117(17) -0.0024(19)
C8 0.037(2) 0.045(2) 0.049(2) 0.0046(19) 0.0129(19) -0.0004(19)
C9 0.035(2) 0.045(2) 0.048(2) -0.0042(19) 0.0164(18) -0.0093(18)
C10 0.041(2) 0.046(2) 0.046(2) -0.0033(19) 0.0155(19) -0.0077(18)
C11 0.058(3) 0.061(3) 0.086(3) 0.027(3) 0.036(2) 0.009(2)
C12 0.061(3) 0.076(3) 0.061(3) -0.021(2) 0.031(2) -0.008(2)
N1 0.0305(17) 0.050(2) 0.0458(19) 0.0107(16) 0.0114(14) 0.0020(15)
N2 0.0332(18) 0.0446(19) 0.0461(19) 0.0034(16) 0.0163(15) -0.0032(15)
N3 0.0405(18) 0.0395(18) 0.0447(19) 0.0044(15) 0.0200(15) 0.0035(14)

loop_
_atom_type_symbol
_atom_type_description
_atom_type_scat_dispersion_real
_atom_type_scat_dispersion_imag
_atom_type_scat_source
C C 0.0033 0.0016 'International Tables Vol C Tables 4.2.6.8 and 6.1.1.4'
H H 0.0000 0.0000 'International Tables Vol C Tables 4.2.6.8 and 6.1.1.4'
N N 0.0061 0.0033 'International Tables Vol C Tables 4.2.6.8 and 6.1.1.4'
O O 0.0106 0.0060 'International Tables Vol C Tables 4.2.6.8 and 6.1.1.4'
S S 0.1246 0.1234 'International Tables Vol C Tables 4.2.6.8 and 6.1.1.4'

loop_
_geom_angle_atom_site_label_1
_geom_angle_atom_site_label_2
_geom_angle_atom_site_label_3
_geom_angle
_geom_angle_site_symmetry_1
_geom_angle_site_symmetry_3
N1 C1 C6 119.5(3) . .
N1 C1 C2 120.2(3) . .
C6 C1 C2 120.3(3) . .
C3 C2 C1 119.3(3) . .
C3 C2 H2A 120.4 . .
C1 C2 H2A 120.4 . .
C2 C3 C4 121.0(4) . .
C2 C3 H3A 119.5 . .
C4 C3 H3A 119.5 . .
C5 C4 C3 120.0(4) . .
C5 C4 H4A 120.0 . .
C3 C4 H4A 120.0 . .
C4 C5 C6 119.8(4) . .
C4 C5 H5A 120.1 . .
C6 C5 H5A 120.1 . .
C1 C6 C5 119.6(3) . .
C1 C6 C7 119.7(3) . .
C5 C6 C7 120.6(3) . .
O1 C7 N2 121.4(3) . .
O1 C7 C6 123.7(3) . .
N2 C7 C6 114.8(3) . .
N1 C8 N2 115.4(3) . .
N1 C8 S1 121.2(3) . .
N2 C8 S1 123.3(3) . .
N2 C9 C10 111.2(3) . .
N2 C9 H9A 109.4 . .
C10 C9 H9A 109.4 . .
N2 C9 H9B 109.4 . .
C10 C9 H9B 109.4 . .
H9A C9 H9B 108.0 . .
N3 C10 C9 112.2(3) . .
N3 C10 H10A 109.2 . .
C9 C10 H10A 109.2 . .
N3 C10 H10B 109.2 . .
C9 C10 H10B 109.2 . .
H10A C10 H10B 107.9 . .
N3 C11 H11A 109.5 . .
N3 C11 H11C 109.5 . .
H11A C11 H11C 109.5 . .
N3 C11 H11D 109.5 . .
H11A C11 H11D 109.5 . .
H11C C11 H11D 109.5 . .
N3 C12 H12C 109.5 . .
N3 C12 H12D 109.5 . .
H12C C12 H12D 109.5 . .
N3 C12 H12A 109.5 . .
H12C C12 H12A 109.5 . .
H12D C12 H12A 109.5 . .
C8 N1 C1 124.9(3) . .
C8 N1 H1A 117.6 . .
C1 N1 H1A 117.6 . .
C8 N2 C7 125.6(3) . .
C8 N2 C9 118.7(3) . .
C7 N2 C9 115.7(3) . .
C10 N3 C11 111.1(3) . .
C10 N3 C12 108.6(3) . .
C11 N3 C12 109.8(3) . .

loop_
_geom_bond_atom_site_label_1
_geom_bond_atom_site_label_2
_geom_bond_distance
_geom_bond_site_symmetry_2
S1 C8 1.656(4) .
O1 C7 1.216(4) .
C1 N1 1.377(4) .
C1 C6 1.380(4) .
C1 C2 1.402(4) .
C2 C3 1.358(5) .
C2 H2A 0.9300 .
C3 C4 1.395(5) .
C3 H3A 0.9300 .
C4 C5 1.369(5) .
C4 H4A 0.9300 .
C5 C6 1.399(5) .
C5 H5A 0.9300 .
C6 C7 1.474(5) .
C7 N2 1.400(4) .
C8 N1 1.359(4) .
C8 N2 1.389(4) .
C9 N2 1.475(4) .
C9 C10 1.521(4) .
C9 H9A 0.9700 .
C9 H9B 0.9700 .
C10 N3 1.471(4) .
C10 H10A 0.9700 .
C10 H10B 0.9700 .
C11 N3 1.465(4) .
C11 H11A 0.9600 .
C11 H11C 0.9600 .
C11 H11D 0.9600 .
C12 N3 1.472(4) .
C12 H12C 0.9600 .
C12 H12D 0.9600 .
C12 H12A 0.9600 .
N1 H1A 0.8600 .

loop_
_geom_hbond_atom_site_label_D
_geom_hbond_atom_site_label_H
_geom_hbond_atom_site_label_A
_geom_hbond_distance_DH
_geom_hbond_distance_HA
_geom_hbond_distance_DA
_geom_hbond_angle_DHA
_geom_hbond_site_symmetry_A
_geom_hbond_publ_flag
N1 H1A N3 0.86 2.16 2.985(4) 160.6 1_455 yes
